data_4110157
loop_
_publ_author_name
'Soo Hyuk Choi'
'Ilia A. Guzei'
'Samuel H. Gellman'

_publ_contact_author_address
;
Department of Chemistry
University of Wisconsin-Madison
1101 University Ave
Madison, WI  53706
USA
;
_publ_contact_author_email iguzei@chem.wisc.edu
_publ_contact_author_fax 608-262-0381
_publ_contact_author_name
;
Guzei, Ilia A. 
;
_publ_contact_author_phone 608-263-4694
_publ_section_title
;
 Crystallographic Characterization of the \a/\b-Peptide 14/15-Helix
;
_journal_name_full 'Journal of the American Chemical Society'
_journal_page_first 13780
_journal_page_last 13781
_journal_paper_doi 10.1021/ja0753344
_journal_volume 129
_journal_year 2007
_chemical_absolute_configuration syn
_chemical_formula_moiety 'C56 H90 N9 O13.50'
_chemical_formula_sum 'C56 H90 N9 O13.5'
_chemical_formula_weight 1105.37
_chemical_name_systematic
; 
 ? 
;
_space_group_IT_number 96
_symmetry_cell_setting tetragonal
_symmetry_Int_Tables_number 96
_symmetry_space_group_name_Hall 'P 4nw 2abw'
_symmetry_space_group_name_H-M 'P 43 21 2'
_atom_sites_solution_hydrogens geom
_atom_sites_solution_primary direct
_atom_sites_solution_secondary difmap
_audit_creation_method
;
manual editing of the CIF file 
created by SHELXTL Ver. 6.10
and processed with modiCIfer-09152005. 
;
_cell_angle_alpha 90.00
_cell_angle_beta 90.00
_cell_angle_gamma 90.00
_cell_formula_units_Z 8
_cell_length_a 14.7772(7)
_cell_length_b 14.7772(7)
_cell_length_c 56.444(5)
_cell_measurement_reflns_used 24090
_cell_measurement_temperature 100(2)
_cell_measurement_theta_max 22.0277
_cell_measurement_theta_min 2.2295
_cell_volume 12325.4(14)
_computing_cell_refinement 'SAINT Ver. 6.22  (Bruker-AXS, 2003)'
_computing_data_collection 'SMART Ver. 5.622 (Bruker-AXS, 2003)'
_computing_data_reduction 'SAINT Ver. 6.22'
_computing_molecular_graphics 'SHELXTL Ver. 6.10'
_computing_publication_material 'SHELXTL Ver. 6.10'
_computing_structure_refinement 'SHELXTL Ver. 6.10'
_computing_structure_solution 'SHELXTL Ver. 6.10 (Bruker-AXS, 2003)'
_diffrn_ambient_temperature 100(2)
_diffrn_measured_fraction_theta_full 0.999
_diffrn_measured_fraction_theta_max 0.999
_diffrn_measurement_device_type 'Bruker CCD-1000 area detector'
_diffrn_measurement_method '0.30\% \w scans'
_diffrn_radiation_monochromator graphite
_diffrn_radiation_source 'fine-focus sealed tube'
_diffrn_radiation_type Mo-K\a
_diffrn_radiation_wavelength 0.71073
_diffrn_reflns_av_R_equivalents 0.0553
_diffrn_reflns_av_sigmaI/netI 0.0254
_diffrn_reflns_limit_h_max 15
_diffrn_reflns_limit_h_min -15
_diffrn_reflns_limit_k_max 15
_diffrn_reflns_limit_k_min -15
_diffrn_reflns_limit_l_max 59
_diffrn_reflns_limit_l_min -59
_diffrn_reflns_number 62681
_diffrn_reflns_theta_full 22.03
_diffrn_reflns_theta_max 22.03
_diffrn_reflns_theta_min 1.95
_diffrn_standards_number 0
_exptl_absorpt_coefficient_mu 0.085
_exptl_absorpt_correction_T_max 0.9798
_exptl_absorpt_correction_T_min 0.9642
_exptl_absorpt_correction_type multi-scan
_exptl_absorpt_process_details
;
SADABS  (Bruker-AXS, 2003)
;
_exptl_crystal_colour colorless
_exptl_crystal_density_diffrn 1.191
_exptl_crystal_description block
_exptl_crystal_F_000 4776
_exptl_crystal_size_max 0.43
_exptl_crystal_size_mid 0.40
_exptl_crystal_size_min 0.24
_refine_diff_density_max 0.427
_refine_diff_density_min -0.232
_refine_diff_density_rms 0.054
_refine_ls_abs_structure_details 'Flack H D (1983), Acta Cryst. A39, 876-881'
_refine_ls_abs_structure_Flack 0(10)
_refine_ls_extinction_method none
_refine_ls_goodness_of_fit_ref 1.214
_refine_ls_hydrogen_treatment mixed
_refine_ls_matrix_type full
_refine_ls_number_parameters 700
_refine_ls_number_reflns 4442
_refine_ls_number_restraints 1449
_refine_ls_restrained_S_all 1.053
_refine_ls_R_factor_all 0.0712
_refine_ls_R_factor_gt 0.0617
_refine_ls_shift/su_max 0.001
_refine_ls_shift/su_mean 0.000
_refine_ls_structure_factor_coef Fsqd
_refine_ls_weighting_details 'calc w=1/[\s^2^(Fo^2^)+(0.0719P)^2^+14.1607P] where P=(Fo^2^+2Fc^2^)/3'
_refine_ls_weighting_scheme calc
_refine_ls_wR_factor_gt 0.1576
_refine_ls_wR_factor_ref 0.1638
_reflns_number_gt 3924
_reflns_number_total 4442
_reflns_threshold_expression I>2\s(I)
_cod_data_source_file ja0753344si20070717_062909.cif
_cod_data_source_block gellman73
_cod_original_sg_symbol_Hall 'P 4nw 2abw  '
_cod_original_sg_symbol_H-M 'P 43 21 2 '
_cod_original_formula_sum 'C56 H90 N9 O13.50'
_cod_database_code 4110157

loop_
_symmetry_equiv_pos_as_xyz
'x, y, z'
'-x, -y, z+1/2'
'-y+1/2, x+1/2, z+3/4'
'y+1/2, -x+1/2, z+1/4'
'-x+1/2, y+1/2, -z+3/4'
'x+1/2, -y+1/2, -z+1/4'
'y, x, -z'
'-y, -x, -z+1/2'

loop_
_atom_site_label
_atom_site_type_symbol
_atom_site_fract_x
_atom_site_fract_y
_atom_site_fract_z
_atom_site_U_iso_or_equiv
_atom_site_adp_type
_atom_site_occupancy
_atom_site_symmetry_multiplicity
_atom_site_calc_flag
_atom_site_refinement_flags
_atom_site_disorder_assembly
_atom_site_disorder_group
O1 O 0.2205(3) 1.0105(3) 0.66792(6) 0.0451(10) Uani 1 1 d U . .
O2 O 0.2570(3) 0.9756(3) 0.70616(6) 0.0453(10) Uani 1 1 d U . .
O3 O 0.4091(3) 0.8137(2) 0.72808(5) 0.0376(9) Uani 1 1 d U . .
O4 O 0.5506(3) 1.0769(3) 0.74588(5) 0.0400(9) Uani 1 1 d U . .
O5 O 0.4089(2) 1.2414(2) 0.76801(5) 0.0350(9) Uani 1 1 d U . .
O6 O 0.3817(3) 0.9964(3) 0.80127(6) 0.0542(12) Uani 1 1 d U . .
O7 O 0.5817(3) 0.9128(3) 0.82471(5) 0.0488(11) Uani 1 1 d U . .
O8 O 0.5889(3) 1.1749(3) 0.84039(6) 0.0566(12) Uani 1 1 d U A .
O9 O 0.3740(3) 1.2043(3) 0.87448(6) 0.0593(13) Uani 1 1 d U . .
O10 O 0.4626(3) 0.9599(3) 0.90275(5) 0.0399(10) Uani 1 1 d U B .
O11 O 0.6916(3) 0.9182(3) 0.91844(6) 0.0460(10) Uani 1 1 d U . .
O12 O 0.6448(3) 0.8498(3) 0.88564(6) 0.0578(12) Uani 1 1 d DU . .
N1 N 0.3059(3) 0.8917(3) 0.67526(7) 0.0327(10) Uani 1 1 d U . .
H1 H 0.3178 0.8909 0.6600 0.039 Uiso 1 1 calc R . .
N2 N 0.4718(3) 0.9001(3) 0.69959(7) 0.0336(10) Uani 1 1 d U . .
H2 H 0.4636 0.9247 0.6856 0.040 Uiso 1 1 calc R . .
N3 N 0.5014(3) 1.1565(3) 0.71459(7) 0.0311(10) Uani 1 1 d U . .
H3 H 0.4916 1.1564 0.6992 0.037 Uiso 1 1 calc R . .
N4 N 0.3521(3) 1.1329(4) 0.74418(7) 0.0444(12) Uani 1 1 d U . .
H4 H 0.3509 1.1112 0.7297 0.053 Uiso 1 1 calc R . .
N5 N 0.4378(4) 0.9005(3) 0.77441(7) 0.0452(12) Uani 1 1 d U . .
H5 H 0.4399 0.8850 0.7594 0.054 Uiso 1 1 calc R . .
N6 N 0.5879(3) 0.9955(3) 0.79096(7) 0.0409(11) Uani 1 1 d U . .
H6 H 0.5683 1.0005 0.7763 0.049 Uiso 1 1 calc R . .
N7 N 0.4725(4) 1.2123(3) 0.81678(7) 0.0408(12) Uani 1 1 d U A .
H7 H 0.4504 1.2090 0.8023 0.049 Uiso 1 1 calc R . .
N8 N 0.3731(3) 1.0965(3) 0.84591(7) 0.0384(11) Uani 1 1 d U . .
H8 H 0.3855 1.0842 0.8310 0.046 Uiso 1 1 calc R . .
N9 N 0.5528(3) 0.9909(3) 0.87156(7) 0.0325(10) Uani 1 1 d U B .
H9 H 0.5558 0.9986 0.8561 0.039 Uiso 1 1 calc R . .
C1 C 0.1941(5) 1.1571(4) 0.68650(13) 0.0668(19) Uani 1 1 d U . .
H1A H 0.2133 1.1391 0.7024 0.100 Uiso 1 1 calc R . .
H1B H 0.1499 1.2063 0.6877 0.100 Uiso 1 1 calc R . .
H1C H 0.2468 1.1778 0.6775 0.100 Uiso 1 1 calc R . .
C2 C 0.1169(6) 1.1025(6) 0.64942(14) 0.101(3) Uani 1 1 d U . .
H2A H 0.1659 1.1302 0.6403 0.151 Uiso 1 1 calc R . .
H2B H 0.0667 1.1456 0.6509 0.151 Uiso 1 1 calc R . .
H2C H 0.0957 1.0479 0.6413 0.151 Uiso 1 1 calc R . .
C3 C 0.0756(5) 1.0328(6) 0.68873(14) 0.081(2) Uani 1 1 d U . .
H3A H 0.0548 0.9779 0.6807 0.122 Uiso 1 1 calc R . .
H3B H 0.0249 1.0752 0.6903 0.122 Uiso 1 1 calc R . .
H3C H 0.0986 1.0171 0.7045 0.122 Uiso 1 1 calc R . .
C4 C 0.1516(5) 1.0773(5) 0.67412(11) 0.0619(17) Uani 1 1 d U . .
C5 C 0.2605(4) 0.9619(4) 0.68496(9) 0.0332(13) Uani 1 1 d U . .
C6 C 0.3350(4) 0.8178(4) 0.69036(8) 0.0333(12) Uani 1 1 d U . .
H6A H 0.2814 0.7960 0.6996 0.040 Uiso 1 1 calc R . .
C7 C 0.3704(4) 0.7393(4) 0.67535(9) 0.0410(14) Uani 1 1 d U . .
H7A H 0.4240 0.7590 0.6665 0.062 Uiso 1 1 calc R . .
H7B H 0.3233 0.7200 0.6642 0.062 Uiso 1 1 calc R . .
H7C H 0.3866 0.6886 0.6857 0.062 Uiso 1 1 calc R . .
C8 C 0.4078(4) 0.8455(4) 0.70772(8) 0.0309(12) Uani 1 1 d U . .
C9 C 0.5545(4) 0.9222(4) 0.71222(8) 0.0352(12) Uani 1 1 d U . .
H9A H 0.5431 0.9152 0.7296 0.042 Uiso 1 1 calc R . .
C10 C 0.6332(4) 0.8605(4) 0.70532(11) 0.0503(15) Uani 1 1 d U . .
H10A H 0.6528 0.8239 0.7191 0.060 Uiso 1 1 calc R . .
H10B H 0.6149 0.8190 0.6924 0.060 Uiso 1 1 calc R . .
C11 C 0.7095(5) 0.9218(5) 0.69711(11) 0.0585(17) Uani 1 1 d U . .
H11A H 0.7086 0.9294 0.6797 0.070 Uiso 1 1 calc R . .
H11B H 0.7692 0.8974 0.7019 0.070 Uiso 1 1 calc R . .
C12 C 0.6893(4) 1.0112(4) 0.70971(10) 0.0456(15) Uani 1 1 d U . .
H12A H 0.7085 1.0091 0.7265 0.055 Uiso 1 1 calc R . .
H12B H 0.7197 1.0625 0.7017 0.055 Uiso 1 1 calc R . .
C13 C 0.5868(4) 1.0186(4) 0.70765(8) 0.0338(12) Uani 1 1 d U . .
H13 H 0.5709 1.0360 0.6910 0.041 Uiso 1 1 calc R . .
C14 C 0.5458(3) 1.0860(4) 0.72440(8) 0.0312(12) Uani 1 1 d U . .
C15 C 0.4690(4) 1.2329(4) 0.72864(8) 0.0323(12) Uani 1 1 d U . .
C16 C 0.4126(4) 1.2930(4) 0.71184(9) 0.0425(14) Uani 1 1 d U . .
H16A H 0.4494 1.3098 0.6981 0.064 Uiso 1 1 calc R . .
H16B H 0.3936 1.3479 0.7202 0.064 Uiso 1 1 calc R . .
H16C H 0.3590 1.2596 0.7065 0.064 Uiso 1 1 calc R . .
C17 C 0.5478(4) 1.2877(4) 0.73814(9) 0.0386(14) Uani 1 1 d U . .
H17A H 0.5859 1.2491 0.7481 0.058 Uiso 1 1 calc R . .
H17B H 0.5247 1.3384 0.7475 0.058 Uiso 1 1 calc R . .
H17C H 0.5837 1.3110 0.7249 0.058 Uiso 1 1 calc R . .
C18 C 0.4079(3) 1.2014(4) 0.74875(8) 0.0313(12) Uani 1 1 d U . .
C19 C 0.2930(4) 1.0915(4) 0.76172(9) 0.0456(14) Uani 1 1 d U . .
H19 H 0.3074 1.1188 0.7775 0.055 Uiso 1 1 calc R . .
C20 C 0.1926(4) 1.1035(5) 0.75731(11) 0.0588(17) Uani 1 1 d U . .
H20A H 0.1770 1.0911 0.7406 0.071 Uiso 1 1 calc R . .
H20B H 0.1725 1.1654 0.7615 0.071 Uiso 1 1 calc R . .
C21 C 0.1512(5) 1.0337(5) 0.77372(13) 0.073(2) Uani 1 1 d U . .
H21A H 0.1505 1.0557 0.7903 0.088 Uiso 1 1 calc R . .
H21B H 0.0886 1.0189 0.7688 0.088 Uiso 1 1 calc R . .
C22 C 0.2125(5) 0.9521(5) 0.77119(13) 0.0677(19) Uani 1 1 d U . .
H22A H 0.1886 0.9102 0.7590 0.081 Uiso 1 1 calc R . .
H22B H 0.2170 0.9191 0.7864 0.081 Uiso 1 1 calc R . .
C23 C 0.3059(4) 0.9891(4) 0.76373(10) 0.0492(14) Uani 1 1 d U . .
H23 H 0.3220 0.9641 0.7478 0.059 Uiso 1 1 calc R . .
C24 C 0.3779(4) 0.9645(4) 0.78095(9) 0.0441(14) Uani 1 1 d U . .
C25 C 0.4990(5) 0.8559(4) 0.79066(9) 0.0535(16) Uani 1 1 d U . .
C26 C 0.5637(6) 0.7971(5) 0.77641(11) 0.073(2) Uani 1 1 d U . .
H26A H 0.5289 0.7565 0.7661 0.109 Uiso 1 1 calc R . .
H26B H 0.6011 0.7612 0.7872 0.109 Uiso 1 1 calc R . .
H26C H 0.6027 0.8357 0.7667 0.109 Uiso 1 1 calc R . .
C27 C 0.4441(7) 0.7985(5) 0.80822(11) 0.084(3) Uani 1 1 d U . .
H27A H 0.4007 0.8372 0.8166 0.126 Uiso 1 1 calc R . .
H27B H 0.4852 0.7706 0.8197 0.126 Uiso 1 1 calc R . .
H27C H 0.4115 0.7511 0.7996 0.126 Uiso 1 1 calc R . .
C28 C 0.5584(4) 0.9253(4) 0.80389(9) 0.0443(14) Uani 1 1 d U . .
C29 C 0.6496(4) 1.0630(4) 0.79964(9) 0.0393(13) Uani 1 1 d U A .
H29 H 0.6658 1.0482 0.8164 0.047 Uiso 1 1 calc R . .
C30 C 0.7367(4) 1.0658(5) 0.78479(11) 0.0603(16) Uani 1 1 d DU . .
H30A H 0.7763 1.0132 0.7881 0.072 Uiso 0.759(12) 1 calc PR A 1
H30B H 0.7234 1.0682 0.7676 0.072 Uiso 0.759(12) 1 calc PR A 1
H30C H 0.7894 1.0466 0.7944 0.072 Uiso 0.241(12) 1 calc PR A 2
H30D H 0.7316 1.0255 0.7708 0.072 Uiso 0.241(12) 1 calc PR A 2
C31 C 0.7763(6) 1.1497(6) 0.79319(18) 0.072(2) Uani 0.759(12) 1 d PDU A 1
H31A H 0.8224 1.1719 0.7819 0.087 Uiso 0.759(12) 1 calc PR A 1
H31B H 0.8054 1.1406 0.8088 0.087 Uiso 0.759(12) 1 calc PR A 1
C31A C 0.747(2) 1.1631(9) 0.7771(4) 0.072(2) Uani 0.241(12) 1 d PDU A 2
H31C H 0.8112 1.1806 0.7765 0.087 Uiso 0.241(12) 1 calc PR A 2
H31D H 0.7196 1.1723 0.7613 0.087 Uiso 0.241(12) 1 calc PR A 2
C32 C 0.6978(5) 1.2176(5) 0.79520(12) 0.0639(17) Uani 1 1 d DU . .
H32A H 0.6928 1.2544 0.7806 0.077 Uiso 0.759(12) 1 calc PR A 1
H32B H 0.7070 1.2586 0.8089 0.077 Uiso 0.759(12) 1 calc PR A 1
H32C H 0.6828 1.2787 0.7892 0.077 Uiso 0.241(12) 1 calc PR A 2
H32D H 0.7331 1.2230 0.8100 0.077 Uiso 0.241(12) 1 calc PR A 2
C33 C 0.6109(4) 1.1586(4) 0.79878(9) 0.0423(13) Uani 1 1 d U A .
H33 H 0.5714 1.1645 0.7845 0.051 Uiso 1 1 calc R . .
C34 C 0.5564(4) 1.1820(4) 0.82052(9) 0.0404(14) Uani 1 1 d U . .
C35 C 0.4154(5) 1.2506(4) 0.83532(9) 0.0553(16) Uani 1 1 d U . .
C36 C 0.3268(5) 1.2805(5) 0.82337(10) 0.073(2) Uani 1 1 d U A .
H36A H 0.3402 1.3258 0.8112 0.109 Uiso 1 1 calc R . .
H36B H 0.2863 1.3068 0.8353 0.109 Uiso 1 1 calc R . .
H36C H 0.2976 1.2280 0.8160 0.109 Uiso 1 1 calc R . .
C37 C 0.4624(6) 1.3324(4) 0.84667(10) 0.076(2) Uani 1 1 d U A .
H37A H 0.5206 1.3135 0.8534 0.115 Uiso 1 1 calc R . .
H37B H 0.4240 1.3570 0.8593 0.115 Uiso 1 1 calc R . .
H37C H 0.4725 1.3790 0.8346 0.115 Uiso 1 1 calc R . .
C38 C 0.3891(4) 1.1807(4) 0.85394(9) 0.0446(15) Uani 1 1 d U A .
C39 C 0.3366(4) 1.0257(4) 0.86066(9) 0.0431(13) Uani 1 1 d U B .
H39 H 0.3239 1.0513 0.8767 0.052 Uiso 1 1 calc R . .
C40 C 0.2494(5) 0.9845(6) 0.85094(12) 0.0681(18) Uani 1 1 d DU . .
H40A H 0.2410 1.0019 0.8341 0.082 Uiso 0.710(16) 1 calc PR B 1
H40B H 0.1967 1.0063 0.8601 0.082 Uiso 0.710(16) 1 calc PR B 1
H40C H 0.1975 1.0262 0.8528 0.082 Uiso 0.290(16) 1 calc PR B 2
H40D H 0.2557 0.9674 0.8341 0.082 Uiso 0.290(16) 1 calc PR B 2
C41 C 0.2584(7) 0.8799(7) 0.8532(2) 0.077(3) Uani 0.710(16) 1 d PDU B 1
H41A H 0.2023 0.8529 0.8597 0.092 Uiso 0.710(16) 1 calc PR B 1
H41B H 0.2717 0.8518 0.8377 0.092 Uiso 0.710(16) 1 calc PR B 1
C41A C 0.2403(11) 0.9023(16) 0.8667(5) 0.077(3) Uani 0.290(16) 1 d PDU B 2
H41C H 0.2028 0.8553 0.8589 0.092 Uiso 0.290(16) 1 calc PR B 2
H41D H 0.2121 0.9188 0.8820 0.092 Uiso 0.290(16) 1 calc PR B 2
C42 C 0.3381(5) 0.8682(5) 0.87044(10) 0.0645(19) Uani 1 1 d DU . .
H42A H 0.3180 0.8742 0.8871 0.077 Uiso 0.710(16) 1 calc PR B 1
H42B H 0.3676 0.8086 0.8683 0.077 Uiso 0.710(16) 1 calc PR B 1
H42C H 0.3477 0.8514 0.8872 0.077 Uiso 0.290(16) 1 calc PR B 2
H42D H 0.3496 0.8143 0.8605 0.077 Uiso 0.290(16) 1 calc PR B 2
C43 C 0.4008(4) 0.9446(4) 0.86349(8) 0.0322(12) Uani 1 1 d U B .
H43 H 0.4288 0.9304 0.8478 0.039 Uiso 1 1 calc R . .
C44 C 0.4742(4) 0.9648(3) 0.88092(8) 0.0323(12) Uani 1 1 d U . .
C45 C 0.6344(4) 1.0076(4) 0.88564(8) 0.0360(13) Uani 1 1 d U . .
C46 C 0.7123(4) 1.0257(4) 0.86823(9) 0.0408(14) Uani 1 1 d U B .
H46A H 0.7697 1.0273 0.8769 0.061 Uiso 1 1 calc R . .
H46B H 0.7025 1.0840 0.8604 0.061 Uiso 1 1 calc R . .
H46C H 0.7142 0.9775 0.8563 0.061 Uiso 1 1 calc R . .
C47 C 0.6239(4) 1.0870(4) 0.90214(9) 0.0379(13) Uani 1 1 d U B .
H47A H 0.5773 1.0733 0.9140 0.057 Uiso 1 1 calc R . .
H47B H 0.6059 1.1405 0.8930 0.057 Uiso 1 1 calc R . .
H47C H 0.6815 1.0987 0.9102 0.057 Uiso 1 1 calc R . .
C48 C 0.6591(4) 0.9224(4) 0.89885(8) 0.0393(14) Uani 1 1 d U B .
C49 C 0.6575(17) 0.7630(7) 0.8972(3) 0.057(5) Uani 0.490(8) 1 d PDU C 1
H49A H 0.6344 0.7650 0.9136 0.069 Uiso 0.490(8) 1 calc PR C 1
H49B H 0.7225 0.7469 0.8976 0.069 Uiso 0.490(8) 1 calc PR C 1
C50 C 0.6064(7) 0.6964(6) 0.88310(19) 0.0581(9) Uani 0.490(8) 1 d PGDU C 1
C51 C 0.5356(7) 0.6682(7) 0.89754(14) 0.0581(9) Uani 0.490(8) 1 d PGU C 1
H51 H 0.5340 0.6860 0.9137 0.070 Uiso 0.490(8) 1 calc PR C 1
C52 C 0.4673(6) 0.6140(7) 0.88832(15) 0.0581(9) Uani 0.490(8) 1 d PGU C 1
H52 H 0.4189 0.5947 0.8982 0.070 Uiso 0.490(8) 1 calc PR C 1
C53 C 0.4697(6) 0.5880(6) 0.86466(17) 0.0581(9) Uani 0.490(8) 1 d PGU C 1
H53 H 0.4230 0.5510 0.8584 0.070 Uiso 0.490(8) 1 calc PR C 1
C54 C 0.5405(7) 0.6163(7) 0.85022(14) 0.0581(9) Uani 0.490(8) 1 d PGU C 1
H54 H 0.5422 0.5985 0.8341 0.070 Uiso 0.490(8) 1 calc PR C 1
C55 C 0.6089(7) 0.6705(7) 0.85944(18) 0.0581(9) Uani 0.490(8) 1 d PGU C 1
H55 H 0.6572 0.6897 0.8496 0.070 Uiso 0.490(8) 1 calc PR C 1
C49A C 0.6685(17) 0.7590(8) 0.8937(5) 0.0581(9) Uani 0.510(8) 1 d PDU C 2
H49C H 0.6640 0.7545 0.9112 0.070 Uiso 0.510(8) 1 calc PR C 2
H49D H 0.7308 0.7430 0.8888 0.070 Uiso 0.510(8) 1 calc PR C 2
C50A C 0.6009(7) 0.6986(6) 0.88200(17) 0.0581(9) Uani 0.510(8) 1 d PGDU C 2
C51A C 0.5443(7) 0.6357(6) 0.89277(13) 0.0581(9) Uani 0.510(8) 1 d PGU C 2
H51A H 0.5389 0.6344 0.9095 0.070 Uiso 0.510(8) 1 calc PR C 2
C52A C 0.4957(7) 0.5747(6) 0.87901(16) 0.0581(9) Uani 0.510(8) 1 d PGU C 2
H52A H 0.4570 0.5317 0.8864 0.070 Uiso 0.510(8) 1 calc PR C 2
C53A C 0.5036(7) 0.5766(5) 0.85448(15) 0.0581(9) Uani 0.510(8) 1 d PGU C 2
H53A H 0.4704 0.5349 0.8451 0.070 Uiso 0.510(8) 1 calc PR C 2
C54A C 0.5602(7) 0.6395(6) 0.84371(13) 0.0581(9) Uani 0.510(8) 1 d PGU C 2
H54A H 0.5657 0.6407 0.8269 0.070 Uiso 0.510(8) 1 calc PR C 2
C55A C 0.6089(7) 0.7004(6) 0.85747(18) 0.0581(9) Uani 0.510(8) 1 d PGU C 2
H55A H 0.6476 0.7434 0.8501 0.070 Uiso 0.510(8) 1 calc PR C 2
C56 C 0.5215(5) 0.5698(6) 0.71953(12) 0.073(2) Uani 1 1 d U D 2
H56A H 0.5303 0.6308 0.7131 0.110 Uiso 1 1 calc R D 2
H56B H 0.5619 0.5274 0.7114 0.110 Uiso 1 1 calc R D 2
H56C H 0.5353 0.5699 0.7365 0.110 Uiso 1 1 calc R D 2
O13 O 0.4309(3) 0.5430(3) 0.71608(8) 0.0724(14) Uani 1 1 d U D 2
H13A H 0.3988 0.5636 0.7271 0.109 Uiso 1 1 calc R D 2
O14 O 0.3433(3) 0.6567(3) 0.7500 0.0586(17) Uani 1 2 d SDU E 2
H14A H 0.346(5) 0.701(3) 0.7406(9) 0.070 Uiso 1 1 d D F 2

loop_
_atom_site_aniso_label
_atom_site_aniso_U_11
_atom_site_aniso_U_22
_atom_site_aniso_U_33
_atom_site_aniso_U_23
_atom_site_aniso_U_13
_atom_site_aniso_U_12
O1 0.048(2) 0.050(2) 0.037(2) -0.0012(19) -0.0037(18) 0.016(2)
O2 0.060(3) 0.050(3) 0.026(2) -0.0076(18) 0.0030(18) 0.007(2)
O3 0.059(3) 0.034(2) 0.0196(17) -0.0011(16) -0.0044(18) -0.0062(19)
O4 0.060(3) 0.046(2) 0.0138(17) -0.0043(16) 0.0013(17) 0.0049(19)
O5 0.039(2) 0.047(2) 0.0190(17) -0.0067(16) -0.0016(16) 0.0033(18)
O6 0.077(3) 0.061(3) 0.0248(19) -0.0200(19) 0.008(2) -0.018(2)
O7 0.096(3) 0.037(2) 0.0142(18) 0.0002(16) -0.0046(19) -0.003(2)
O8 0.094(3) 0.050(3) 0.0258(19) -0.0049(19) -0.026(2) 0.005(2)
O9 0.106(4) 0.058(3) 0.0148(19) -0.0052(18) -0.006(2) 0.034(3)
O10 0.054(2) 0.052(2) 0.0141(17) 0.0044(16) 0.0003(16) -0.004(2)
O11 0.054(3) 0.059(3) 0.0244(19) -0.0046(18) -0.0093(18) 0.019(2)
O12 0.101(4) 0.037(2) 0.035(2) -0.0048(19) -0.022(2) 0.012(2)
N1 0.049(3) 0.032(2) 0.017(2) 0.0003(18) 0.0006(19) 0.001(2)
N2 0.044(3) 0.042(3) 0.0138(19) -0.0007(19) -0.0007(19) 0.000(2)
N3 0.033(3) 0.042(3) 0.018(2) -0.0011(19) -0.0025(19) 0.003(2)
N4 0.044(3) 0.070(3) 0.020(2) -0.018(2) 0.006(2) -0.019(3)
N5 0.077(4) 0.037(3) 0.021(2) -0.006(2) -0.001(2) -0.016(2)
N6 0.058(3) 0.046(3) 0.018(2) 0.001(2) -0.004(2) -0.001(2)
N7 0.074(3) 0.035(3) 0.013(2) -0.0063(19) -0.009(2) 0.010(3)
N8 0.048(3) 0.050(3) 0.018(2) -0.004(2) -0.002(2) 0.016(2)
N9 0.042(3) 0.040(3) 0.015(2) 0.0023(19) -0.0015(18) 0.002(2)
C1 0.075(5) 0.045(4) 0.080(5) -0.002(3) 0.012(4) 0.022(3)
C2 0.107(7) 0.103(7) 0.092(5) 0.006(5) -0.031(5) 0.064(6)
C3 0.046(4) 0.102(6) 0.096(5) -0.035(5) 0.010(4) 0.003(4)
C4 0.064(4) 0.061(4) 0.060(4) -0.006(3) -0.008(3) 0.022(3)
C5 0.039(3) 0.041(3) 0.020(3) 0.000(2) 0.006(2) 0.000(3)
C6 0.043(3) 0.032(3) 0.025(3) 0.001(2) -0.003(2) -0.005(2)
C7 0.058(4) 0.034(3) 0.031(3) -0.005(2) -0.005(3) -0.004(3)
C8 0.045(3) 0.027(3) 0.021(3) -0.002(2) 0.001(2) -0.001(3)
C9 0.044(3) 0.040(3) 0.021(3) -0.001(2) -0.003(2) 0.004(2)
C10 0.048(4) 0.049(3) 0.055(4) -0.002(3) -0.009(3) 0.009(3)
C11 0.054(4) 0.068(4) 0.054(4) -0.006(3) 0.001(3) 0.012(3)
C12 0.042(3) 0.061(4) 0.034(3) -0.012(3) 0.008(3) -0.004(3)
C13 0.039(3) 0.042(3) 0.021(2) -0.005(2) -0.003(2) 0.001(2)
C14 0.033(3) 0.040(3) 0.020(3) -0.002(2) 0.000(2) -0.007(2)
C15 0.031(3) 0.041(3) 0.025(3) -0.007(2) 0.002(2) 0.001(2)
C16 0.047(4) 0.049(4) 0.032(3) -0.006(3) -0.001(3) 0.012(3)
C17 0.043(3) 0.045(3) 0.028(3) -0.007(3) 0.003(2) -0.003(3)
C18 0.030(3) 0.050(3) 0.014(2) -0.008(2) -0.005(2) -0.001(2)
C19 0.053(3) 0.066(4) 0.018(3) -0.010(3) 0.013(3) -0.018(3)
C20 0.046(3) 0.081(5) 0.049(4) -0.008(3) 0.016(3) -0.010(3)
C21 0.058(4) 0.085(5) 0.077(5) -0.013(4) 0.022(4) -0.023(4)
C22 0.065(4) 0.069(4) 0.069(4) -0.021(4) 0.009(4) -0.032(3)
C23 0.055(3) 0.060(4) 0.032(3) -0.024(3) 0.002(3) -0.018(3)
C24 0.061(4) 0.042(3) 0.030(3) -0.014(3) 0.015(3) -0.019(3)
C25 0.110(5) 0.029(3) 0.022(3) -0.003(2) -0.013(3) -0.003(3)
C26 0.132(7) 0.038(4) 0.048(4) -0.013(3) -0.024(4) 0.024(4)
C27 0.157(8) 0.054(5) 0.042(4) 0.003(3) -0.013(4) -0.049(5)
C28 0.072(4) 0.036(3) 0.026(3) -0.002(2) -0.002(3) 0.003(3)
C29 0.036(3) 0.051(3) 0.031(3) 0.009(3) -0.003(2) 0.001(2)
C30 0.042(4) 0.083(4) 0.056(4) 0.008(3) -0.005(3) 0.001(3)
C31 0.060(5) 0.098(6) 0.059(6) -0.004(5) -0.003(4) -0.027(4)
C31A 0.060(5) 0.098(6) 0.059(6) -0.004(5) -0.003(4) -0.027(4)
C32 0.079(5) 0.053(4) 0.060(4) 0.010(3) -0.030(3) -0.030(3)
C33 0.051(3) 0.048(3) 0.028(3) 0.007(3) -0.013(2) -0.013(3)
C34 0.070(4) 0.023(3) 0.028(3) -0.002(2) -0.023(3) 0.000(3)
C35 0.094(5) 0.045(3) 0.027(3) -0.004(3) -0.004(3) 0.029(3)
C36 0.110(5) 0.080(5) 0.028(3) 0.013(3) 0.008(3) 0.061(4)
C37 0.160(7) 0.037(4) 0.032(3) -0.005(3) 0.003(4) 0.017(4)
C38 0.071(4) 0.043(3) 0.021(3) -0.006(2) -0.010(3) 0.028(3)
C39 0.040(3) 0.063(3) 0.026(3) -0.003(3) 0.002(2) 0.004(3)
C40 0.042(4) 0.107(5) 0.055(4) -0.008(4) 0.000(3) -0.002(3)
C41 0.065(5) 0.120(6) 0.045(6) 0.013(6) -0.009(5) -0.052(5)
C41A 0.065(5) 0.120(6) 0.045(6) 0.013(6) -0.009(5) -0.052(5)
C42 0.080(5) 0.076(4) 0.037(3) 0.014(3) -0.014(3) -0.040(3)
C43 0.043(3) 0.037(3) 0.016(2) -0.001(2) 0.002(2) -0.009(2)
C44 0.046(3) 0.029(3) 0.022(3) 0.001(2) 0.000(2) -0.003(2)
C45 0.040(3) 0.042(3) 0.025(3) -0.003(2) -0.001(2) 0.006(3)
C46 0.037(3) 0.056(4) 0.029(3) -0.001(3) -0.001(2) 0.002(3)
C47 0.042(3) 0.043(3) 0.029(3) -0.004(2) -0.003(2) 0.001(3)
C48 0.054(4) 0.048(3) 0.015(3) -0.004(2) -0.002(2) 0.008(3)
C49 0.089(10) 0.044(5) 0.039(8) 0.005(5) -0.022(8) 0.014(6)
C50 0.076(2) 0.041(2) 0.057(2) -0.0016(17) -0.0055(18) 0.0061(17)
C51 0.076(2) 0.041(2) 0.057(2) -0.0016(17) -0.0055(18) 0.0061(17)
C52 0.076(2) 0.041(2) 0.057(2) -0.0016(17) -0.0055(18) 0.0061(17)
C53 0.076(2) 0.041(2) 0.057(2) -0.0016(17) -0.0055(18) 0.0061(17)
C54 0.076(2) 0.041(2) 0.057(2) -0.0016(17) -0.0055(18) 0.0061(17)
C55 0.076(2) 0.041(2) 0.057(2) -0.0016(17) -0.0055(18) 0.0061(17)
C49A 0.076(2) 0.041(2) 0.057(2) -0.0016(17) -0.0055(18) 0.0061(17)
C50A 0.076(2) 0.041(2) 0.057(2) -0.0016(17) -0.0055(18) 0.0061(17)
C51A 0.076(2) 0.041(2) 0.057(2) -0.0016(17) -0.0055(18) 0.0061(17)
C52A 0.076(2) 0.041(2) 0.057(2) -0.0016(17) -0.0055(18) 0.0061(17)
C53A 0.076(2) 0.041(2) 0.057(2) -0.0016(17) -0.0055(18) 0.0061(17)
C54A 0.076(2) 0.041(2) 0.057(2) -0.0016(17) -0.0055(18) 0.0061(17)
C55A 0.076(2) 0.041(2) 0.057(2) -0.0016(17) -0.0055(18) 0.0061(17)
C56 0.044(4) 0.112(7) 0.064(4) 0.016(4) 0.008(4) 0.006(4)
O13 0.065(3) 0.078(3) 0.074(3) -0.006(3) -0.001(3) -0.001(3)
O14 0.048(2) 0.048(2) 0.080(5) 0.017(2) 0.017(2) -0.004(3)

loop_
_atom_type_symbol
_atom_type_description
_atom_type_scat_dispersion_real
_atom_type_scat_dispersion_imag
_atom_type_scat_source
C C 0.0033 0.0000 'International Tables Vol C Tables 4.2.6.8 and 6.1.1.4'
H H 0.0000 0.0000 'International Tables Vol C Tables 4.2.6.8 and 6.1.1.4'
N N 0.0061 0.0000 'International Tables Vol C Tables 4.2.6.8 and 6.1.1.4'
O O 0.0106 0.0000 'International Tables Vol C Tables 4.2.6.8 and 6.1.1.4'

loop_
_geom_angle_atom_site_label_1
_geom_angle_atom_site_label_2
_geom_angle_atom_site_label_3
_geom_angle
_geom_angle_publ_flag
C5 O1 C4 119.9(4) yes
C48 O12 C49 116.3(7) yes
C48 O12 C49A 122.1(8) yes
C49 O12 C49A 10(2) yes
C5 N1 C6 119.2(4) yes
C5 N1 H1 120.4 ?
C6 N1 H1 120.4 ?
C8 N2 C9 124.6(4) yes
C8 N2 H2 117.7 ?
C9 N2 H2 117.7 ?
C14 N3 C15 122.2(4) yes
C14 N3 H3 118.9 ?
C15 N3 H3 118.9 ?
C18 N4 C19 124.0(4) yes
C18 N4 H4 118.0 ?
C19 N4 H4 118.0 ?
C24 N5 C25 123.9(5) yes
C24 N5 H5 118.1 ?
C25 N5 H5 118.1 ?
C28 N6 C29 123.9(4) yes
C28 N6 H6 118.1 ?
C29 N6 H6 118.1 ?
C34 N7 C35 123.7(5) yes
C34 N7 H7 118.2 ?
C35 N7 H7 118.2 ?
C38 N8 C39 122.9(4) yes
C38 N8 H8 118.6 ?
C39 N8 H8 118.6 ?
C44 N9 C45 123.4(4) yes
C44 N9 H9 118.3 ?
C45 N9 H9 118.3 ?
C4 C1 H1A 109.5 ?
C4 C1 H1B 109.5 ?
H1A C1 H1B 109.5 ?
C4 C1 H1C 109.5 ?
H1A C1 H1C 109.5 ?
H1B C1 H1C 109.5 ?
C4 C2 H2A 109.5 ?
C4 C2 H2B 109.5 ?
H2A C2 H2B 109.5 ?
C4 C2 H2C 109.5 ?
H2A C2 H2C 109.5 ?
H2B C2 H2C 109.5 ?
C4 C3 H3A 109.5 ?
C4 C3 H3B 109.5 ?
H3A C3 H3B 109.5 ?
C4 C3 H3C 109.5 ?
H3A C3 H3C 109.5 ?
H3B C3 H3C 109.5 ?
O1 C4 C1 110.4(6) ?
O1 C4 C2 100.4(5) ?
C1 C4 C2 111.8(7) ?
O1 C4 C3 110.4(6) ?
C1 C4 C3 112.9(6) ?
C2 C4 C3 110.3(7) ?
O2 C5 O1 126.9(5) ?
O2 C5 N1 123.2(5) ?
O1 C5 N1 109.9(4) ?
N1 C6 C8 112.8(4) ?
N1 C6 C7 110.3(4) ?
C8 C6 C7 108.7(5) ?
N1 C6 H6A 108.3 ?
C8 C6 H6A 108.3 ?
C7 C6 H6A 108.3 ?
C6 C7 H7A 109.5 ?
C6 C7 H7B 109.5 ?
H7A C7 H7B 109.5 ?
C6 C7 H7C 109.5 ?
H7A C7 H7C 109.5 ?
H7B C7 H7C 109.5 ?
O3 C8 N2 122.7(5) ?
O3 C8 C6 120.5(5) ?
N2 C8 C6 116.6(4) ?
N2 C9 C13 113.0(4) ?
N2 C9 C10 112.4(4) ?
C13 C9 C10 106.0(5) ?
N2 C9 H9A 108.4 ?
C13 C9 H9A 108.4 ?
C10 C9 H9A 108.4 ?
C11 C10 C9 106.7(5) ?
C11 C10 H10A 110.4 ?
C9 C10 H10A 110.4 ?
C11 C10 H10B 110.4 ?
C9 C10 H10B 110.4 ?
H10A C10 H10B 108.6 ?
C10 C11 C12 103.2(5) ?
C10 C11 H11A 111.1 ?
C12 C11 H11A 111.1 ?
C10 C11 H11B 111.1 ?
C12 C11 H11B 111.1 ?
H11A C11 H11B 109.1 ?
C13 C12 C11 102.8(5) ?
C13 C12 H12A 111.2 ?
C11 C12 H12A 111.2 ?
C13 C12 H12B 111.2 ?
C11 C12 H12B 111.2 ?
H12A C12 H12B 109.1 ?
C14 C13 C12 113.7(5) ?
C14 C13 C9 112.7(4) ?
C12 C13 C9 103.4(5) ?
C14 C13 H13 109.0 ?
C12 C13 H13 109.0 ?
C9 C13 H13 109.0 ?
O4 C14 N3 121.3(5) ?
O4 C14 C13 122.0(5) ?
N3 C14 C13 116.7(4) ?
N3 C15 C17 110.7(4) ?
N3 C15 C18 111.2(4) ?
C17 C15 C18 110.8(4) ?
N3 C15 C16 106.8(4) ?
C17 C15 C16 108.9(5) ?
C18 C15 C16 108.3(4) ?
C15 C16 H16A 109.5 ?
C15 C16 H16B 109.5 ?
H16A C16 H16B 109.5 ?
C15 C16 H16C 109.5 ?
H16A C16 H16C 109.5 ?
H16B C16 H16C 109.5 ?
C15 C17 H17A 109.5 ?
C15 C17 H17B 109.5 ?
H17A C17 H17B 109.5 ?
C15 C17 H17C 109.5 ?
H17A C17 H17C 109.5 ?
H17B C17 H17C 109.5 ?
O5 C18 N4 122.8(5) ?
O5 C18 C15 120.1(5) ?
N4 C18 C15 117.1(4) ?
N4 C19 C20 115.3(5) ?
N4 C19 C23 113.0(5) ?
C20 C19 C23 104.5(5) ?
N4 C19 H19 107.9 ?
C20 C19 H19 107.9 ?
C23 C19 H19 107.9 ?
C19 C20 C21 102.4(6) ?
C19 C20 H20A 111.3 ?
C21 C20 H20A 111.3 ?
C19 C20 H20B 111.3 ?
C21 C20 H20B 111.3 ?
H20A C20 H20B 109.2 ?
C22 C21 C20 104.1(6) ?
C22 C21 H21A 110.9 ?
C20 C21 H21A 110.9 ?
C22 C21 H21B 110.9 ?
C20 C21 H21B 110.9 ?
H21A C21 H21B 109.0 ?
C21 C22 C23 106.2(6) ?
C21 C22 H22A 110.5 ?
C23 C22 H22A 110.5 ?
C21 C22 H22B 110.5 ?
C23 C22 H22B 110.5 ?
H22A C22 H22B 108.7 ?
C24 C23 C19 112.3(5) ?
C24 C23 C22 112.1(5) ?
C19 C23 C22 105.0(6) ?
C24 C23 H23 109.1 ?
C19 C23 H23 109.1 ?
C22 C23 H23 109.1 ?
O6 C24 N5 119.4(6) ?
O6 C24 C23 122.9(6) ?
N5 C24 C23 117.6(5) ?
N5 C25 C26 108.6(4) ?
N5 C25 C27 109.3(6) ?
C26 C25 C27 110.9(6) ?
N5 C25 C28 111.0(5) ?
C26 C25 C28 106.2(6) ?
C27 C25 C28 110.8(4) ?
C25 C26 H26A 109.5 ?
C25 C26 H26B 109.5 ?
H26A C26 H26B 109.5 ?
C25 C26 H26C 109.5 ?
H26A C26 H26C 109.5 ?
H26B C26 H26C 109.5 ?
C25 C27 H27A 109.5 ?
C25 C27 H27B 109.5 ?
H27A C27 H27B 109.5 ?
C25 C27 H27C 109.5 ?
H27A C27 H27C 109.5 ?
H27B C27 H27C 109.5 ?
O7 C28 N6 122.8(5) ?
O7 C28 C25 121.2(5) ?
N6 C28 C25 115.8(4) ?
N6 C29 C33 113.2(5) ?
N6 C29 C30 111.3(5) ?
C33 C29 C30 105.8(5) ?
N6 C29 H29 108.8 ?
C33 C29 H29 108.8 ?
C30 C29 H29 108.8 ?
C31 C30 C31A 40.5(12) ?
C31 C30 C29 100.5(6) ?
C31A C30 C29 105.2(10) ?
C31 C30 H30A 111.7 ?
C31A C30 H30A 138.1 ?
C29 C30 H30A 111.7 ?
C31 C30 H30B 111.7 ?
C31A C30 H30B 72.8 ?
C29 C30 H30B 111.7 ?
H30A C30 H30B 109.4 ?
C31 C30 H30C 75.5 ?
C31A C30 H30C 110.7 ?
C29 C30 H30C 110.7 ?
H30A C30 H30C 37.4 ?
H30B C30 H30C 134.5 ?
C31 C30 H30D 143.6 ?
C31A C30 H30D 110.7 ?
C29 C30 H30D 110.7 ?
H30A C30 H30D 74.1 ?
H30B C30 H30D 39.4 ?
H30C C30 H30D 108.8 ?
C30 C31 C32 106.1(7) ?
C30 C31 H31A 110.5 ?
C32 C31 H31A 110.5 ?
C30 C31 H31B 110.5 ?
C32 C31 H31B 110.5 ?
H31A C31 H31B 108.7 ?
C32 C31A C30 105.8(12) ?
C32 C31A H31C 110.6 ?
C30 C31A H31C 110.6 ?
C32 C31A H31D 110.6 ?
C30 C31A H31D 110.6 ?
H31C C31A H31D 108.7 ?
C31A C32 C31 39.6(11) ?
C31A C32 C33 100.7(11) ?
C31 C32 C33 105.4(6) ?
C31A C32 H32A 76.3 ?
C31 C32 H32A 110.7 ?
C33 C32 H32A 110.7 ?
C31A C32 H32B 143.1 ?
C31 C32 H32B 110.7 ?
C33 C32 H32B 110.7 ?
H32A C32 H32B 108.8 ?
C31A C32 H32C 111.6 ?
C31 C32 H32C 137.6 ?
C33 C32 H32C 111.6 ?
H32A C32 H32C 36.6 ?
H32B C32 H32C 74.8 ?
C31A C32 H32D 111.6 ?
C31 C32 H32D 73.6 ?
C33 C32 H32D 111.6 ?
H32A C32 H32D 134.3 ?
H32B C32 H32D 38.6 ?
H32C C32 H32D 109.4 ?
C34 C33 C29 112.7(4) ?
C34 C33 C32 114.6(5) ?
C29 C33 C32 102.3(5) ?
C34 C33 H33 109.0 ?
C29 C33 H33 109.0 ?
C32 C33 H33 109.0 ?
O8 C34 N7 122.5(6) ?
O8 C34 C33 121.1(6) ?
N7 C34 C33 116.4(4) ?
N7 C35 C38 112.3(5) ?
N7 C35 C36 106.8(4) ?
C38 C35 C36 106.3(6) ?
N7 C35 C37 110.1(6) ?
C38 C35 C37 111.2(4) ?
C36 C35 C37 110.0(6) ?
C35 C36 H36A 109.5 ?
C35 C36 H36B 109.5 ?
H36A C36 H36B 109.5 ?
C35 C36 H36C 109.5 ?
H36A C36 H36C 109.5 ?
H36B C36 H36C 109.5 ?
C35 C37 H37A 109.5 ?
C35 C37 H37B 109.5 ?
H37A C37 H37B 109.5 ?
C35 C37 H37C 109.5 ?
H37A C37 H37C 109.5 ?
H37B C37 H37C 109.5 ?
O9 C38 N8 123.1(6) ?
O9 C38 C35 120.3(5) ?
N8 C38 C35 116.0(4) ?
N8 C39 C40 113.4(5) ?
N8 C39 C43 113.3(4) ?
C40 C39 C43 104.3(5) ?
N8 C39 H39 108.5 ?
C40 C39 H39 108.5 ?
C43 C39 H39 108.5 ?
C41A C40 C39 100.6(10) ?
C41A C40 C41 33.0(10) ?
C39 C40 C41 107.1(6) ?
C41A C40 H40A 139.5 ?
C39 C40 H40A 110.3 ?
C41 C40 H40A 110.3 ?
C41A C40 H40B 83.3 ?
C39 C40 H40B 110.3 ?
C41 C40 H40B 110.3 ?
H40A C40 H40B 108.5 ?
C41A C40 H40C 111.7 ?
C39 C40 H40C 111.7 ?
C41 C40 H40C 132.5 ?
H40A C40 H40C 80.9 ?
H40B C40 H40C 29.7 ?
C41A C40 H40D 111.7 ?
C39 C40 H40D 111.7 ?
C41 C40 H40D 79.5 ?
H40A C40 H40D 32.5 ?
H40B C40 H40D 131.3 ?
H40C C40 H40D 109.4 ?
C42 C41 C40 103.2(7) ?
C42 C41 H41A 111.1 ?
C40 C41 H41A 111.1 ?
C42 C41 H41B 111.1 ?
C40 C41 H41B 111.1 ?
H41A C41 H41B 109.1 ?
C40 C41A C42 105.0(11) ?
C40 C41A H41C 110.7 ?
C42 C41A H41C 110.7 ?
C40 C41A H41D 110.7 ?
C42 C41A H41D 110.7 ?
H41C C41A H41D 108.8 ?
C43 C42 C41 102.8(6) ?
C43 C42 C41A 107.1(8) ?
C41 C42 C41A 32.9(10) ?
C43 C42 H42A 111.2 ?
C41 C42 H42A 111.2 ?
C41A C42 H42A 79.7 ?
C43 C42 H42B 111.2 ?
C41 C42 H42B 111.2 ?
C41A C42 H42B 133.4 ?
H42A C42 H42B 109.1 ?
C43 C42 H42C 110.3 ?
C41 C42 H42C 138.1 ?
C41A C42 H42C 110.3 ?
H42A C42 H42C 32.4 ?
H42B C42 H42C 80.2 ?
C43 C42 H42D 110.3 ?
C41 C42 H42D 82.2 ?
C41A C42 H42D 110.3 ?
H42A C42 H42D 131.7 ?
H42B C42 H42D 30.6 ?
H42C C42 H42D 108.6 ?
C44 C43 C42 115.1(4) ?
C44 C43 C39 111.1(4) ?
C42 C43 C39 103.3(5) ?
C44 C43 H43 109.0 ?
C42 C43 H43 109.0 ?
C39 C43 H43 109.0 ?
O10 C44 N9 121.9(5) ?
O10 C44 C43 122.6(5) ?
N9 C44 C43 115.4(4) ?
N9 C45 C48 109.1(5) ?
N9 C45 C47 112.4(4) ?
C48 C45 C47 111.7(4) ?
N9 C45 C46 107.4(4) ?
C48 C45 C46 106.3(5) ?
C47 C45 C46 109.7(5) ?
C45 C46 H46A 109.5 ?
C45 C46 H46B 109.5 ?
H46A C46 H46B 109.5 ?
C45 C46 H46C 109.5 ?
H46A C46 H46C 109.5 ?
H46B C46 H46C 109.5 ?
C45 C47 H47A 109.5 ?
C45 C47 H47B 109.5 ?
H47A C47 H47B 109.5 ?
C45 C47 H47C 109.5 ?
H47A C47 H47C 109.5 ?
H47B C47 H47C 109.5 ?
O11 C48 O12 122.6(5) ?
O11 C48 C45 126.2(5) ?
O12 C48 C45 111.0(4) ?
O12 C49 C50 106.4(9) ?
O12 C49 H49A 110.5 ?
C50 C49 H49A 110.5 ?
O12 C49 H49B 110.5 ?
C50 C49 H49B 110.5 ?
H49A C49 H49B 108.6 ?
C51 C50 C55 120.0 ?
C51 C50 C49 105.6(12) ?
C55 C50 C49 133.6(12) ?
C50 C51 C52 120.0 ?
C50 C51 H51 120.0 ?
C52 C51 H51 120.0 ?
C51 C52 C53 120.0 ?
C51 C52 H52 120.0 ?
C53 C52 H52 120.0 ?
C54 C53 C52 120.0 ?
C54 C53 H53 120.0 ?
C52 C53 H53 120.0 ?
C55 C54 C53 120.0 ?
C55 C54 H54 120.0 ?
C53 C54 H54 120.0 ?
C54 C55 C50 120.0 ?
C54 C55 H55 120.0 ?
C50 C55 H55 120.0 ?
O12 C49A C50A 104.5(10) ?
O12 C49A H49C 110.8 ?
C50A C49A H49C 110.8 ?
O12 C49A H49D 110.8 ?
C50A C49A H49D 110.8 ?
H49C C49A H49D 108.9 ?
C51A C50A C55A 120.0 ?
C51A C50A C49A 127.5(12) ?
C55A C50A C49A 111.9(13) ?
C50A C51A C52A 120.0 ?
C50A C51A H51A 120.0 ?
C52A C51A H51A 120.0 ?
C51A C52A C53A 120.0 ?
C51A C52A H52A 120.0 ?
C53A C52A H52A 120.0 ?
C54A C53A C52A 120.0 ?
C54A C53A H53A 120.0 ?
C52A C53A H53A 120.0 ?
C55A C54A C53A 120.0 ?
C55A C54A H54A 120.0 ?
C53A C54A H54A 120.0 ?
C54A C55A C50A 120.0 ?
C54A C55A H55A 120.0 ?
C50A C55A H55A 120.0 ?
O13 C56 H56A 109.5 ?
O13 C56 H56B 109.5 ?
H56A C56 H56B 109.5 ?
O13 C56 H56C 109.5 ?
H56A C56 H56C 109.5 ?
H56B C56 H56C 109.5 ?
C56 O13 H13A 109.5 ?

loop_
_geom_bond_atom_site_label_1
_geom_bond_atom_site_label_2
_geom_bond_distance
_geom_bond_publ_flag
O1 C5 1.338(6) yes
O1 C4 1.461(8) yes
O2 C5 1.215(6) yes
O3 C8 1.242(6) yes
O4 C14 1.222(5) yes
O5 C18 1.238(5) yes
O6 C24 1.242(6) yes
O7 C28 1.239(6) yes
O8 C34 1.224(6) yes
O9 C38 1.231(6) yes
O10 C44 1.246(6) yes
O11 C48 1.206(6) yes
O12 C48 1.323(7) yes
O12 C49 1.451(11) yes
O12 C49A 1.460(13) yes
N1 C5 1.351(7) yes
N1 C6 1.451(7) yes
N1 H1 0.8800 ?
N2 C8 1.325(7) yes
N2 C9 1.451(7) yes
N2 H2 0.8800 ?
N3 C14 1.350(7) yes
N3 C15 1.460(7) yes
N3 H3 0.8800 ?
N4 C18 1.330(7) yes
N4 C19 1.455(7) yes
N4 H4 0.8800 ?
N5 C24 1.346(8) yes
N5 C25 1.447(8) yes
N5 H5 0.8800 ?
N6 C28 1.341(7) yes
N6 C29 1.438(7) yes
N6 H6 0.8800 ?
N7 C34 1.335(8) yes
N7 C35 1.458(7) yes
N7 H7 0.8800 ?
N8 C38 1.345(7) yes
N8 C39 1.443(8) yes
N8 H8 0.8800 ?
N9 C44 1.332(7) yes
N9 C45 1.466(7) yes
N9 H9 0.8800 ?
C1 C4 1.509(10) ?
C1 H1A 0.9800 ?
C1 H1B 0.9800 ?
C1 H1C 0.9800 ?
C2 C4 1.531(9) ?
C2 H2A 0.9800 ?
C2 H2B 0.9800 ?
C2 H2C 0.9800 ?
C3 C4 1.541(10) ?
C3 H3A 0.9800 ?
C3 H3B 0.9800 ?
C3 H3C 0.9800 ?
C6 C8 1.512(7) ?
C6 C7 1.529(7) ?
C6 H6A 1.0000 ?
C7 H7A 0.9800 ?
C7 H7B 0.9800 ?
C7 H7C 0.9800 ?
C9 C13 1.525(8) ?
C9 C10 1.529(8) ?
C9 H9A 1.0000 ?
C10 C11 1.519(9) ?
C10 H10A 0.9900 ?
C10 H10B 0.9900 ?
C11 C12 1.530(9) ?
C11 H11A 0.9900 ?
C11 H11B 0.9900 ?
C12 C13 1.522(8) ?
C12 H12A 0.9900 ?
C12 H12B 0.9900 ?
C13 C14 1.501(7) ?
C13 H13 1.0000 ?
C15 C17 1.516(8) ?
C15 C18 1.523(7) ?
C15 C16 1.544(7) ?
C16 H16A 0.9800 ?
C16 H16B 0.9800 ?
C16 H16C 0.9800 ?
C17 H17A 0.9800 ?
C17 H17B 0.9800 ?
C17 H17C 0.9800 ?
C19 C20 1.516(9) ?
C19 C23 1.529(9) ?
C19 H19 1.0000 ?
C20 C21 1.515(9) ?
C20 H20A 0.9900 ?
C20 H20B 0.9900 ?
C21 C22 1.514(10) ?
C21 H21A 0.9900 ?
C21 H21B 0.9900 ?
C22 C23 1.544(9) ?
C22 H22A 0.9900 ?
C22 H22B 0.9900 ?
C23 C24 1.486(9) ?
C23 H23 1.0000 ?
C25 C26 1.522(9) ?
C25 C27 1.536(9) ?
C25 C28 1.543(8) ?
C26 H26A 0.9800 ?
C26 H26B 0.9800 ?
C26 H26C 0.9800 ?
C27 H27A 0.9800 ?
C27 H27B 0.9800 ?
C27 H27C 0.9800 ?
C29 C33 1.525(8) ?
C29 C30 1.537(8) ?
C29 H29 1.0000 ?
C30 C31 1.451(10) ?
C30 C31A 1.509(15) ?
C30 H30A 0.9900 ?
C30 H30B 0.9900 ?
C30 H30C 0.9900 ?
C30 H30D 0.9900 ?
C31 C32 1.538(10) ?
C31 H31A 0.9900 ?
C31 H31B 0.9900 ?
C31A C32 1.485(15) ?
C31A H31C 0.9900 ?
C31A H31D 0.9900 ?
C32 C33 1.565(9) ?
C32 H32A 0.9900 ?
C32 H32B 0.9900 ?
C32 H32C 0.9900 ?
C32 H32D 0.9900 ?
C33 C34 1.508(8) ?
C33 H33 1.0000 ?
C35 C38 1.523(9) ?
C35 C36 1.537(9) ?
C35 C37 1.535(10) ?
C36 H36A 0.9800 ?
C36 H36B 0.9800 ?
C36 H36C 0.9800 ?
C37 H37A 0.9800 ?
C37 H37B 0.9800 ?
C37 H37C 0.9800 ?
C39 C40 1.527(9) ?
C39 C43 1.537(8) ?
C39 H39 1.0000 ?
C40 C41A 1.511(14) ?
C40 C41 1.557(11) ?
C40 H40A 0.9900 ?
C40 H40B 0.9900 ?
C40 H40C 0.9900 ?
C40 H40D 0.9900 ?
C41 C42 1.537(10) ?
C41 H41A 0.9900 ?
C41 H41B 0.9900 ?
C41A C42 1.545(14) ?
C41A H41C 0.9900 ?
C41A H41D 0.9900 ?
C42 C43 1.513(8) ?
C42 H42A 0.9900 ?
C42 H42B 0.9900 ?
C42 H42C 0.9900 ?
C42 H42D 0.9900 ?
C43 C44 1.494(7) ?
C43 H43 1.0000 ?
C45 C48 1.508(8) ?
C45 C47 1.506(7) ?
C45 C46 1.536(8) ?
C46 H46A 0.9800 ?
C46 H46B 0.9800 ?
C46 H46C 0.9800 ?
C47 H47A 0.9800 ?
C47 H47B 0.9800 ?
C47 H47C 0.9800 ?
C49 C50 1.473(12) ?
C49 H49A 0.9900 ?
C49 H49B 0.9900 ?
C50 C51 1.3900 ?
C50 C55 1.3900 ?
C51 C52 1.3900 ?
C51 H51 0.9500 ?
C52 C53 1.3900 ?
C52 H52 0.9500 ?
C53 C54 1.3900 ?
C53 H53 0.9500 ?
C54 C55 1.3900 ?
C54 H54 0.9500 ?
C55 H55 0.9500 ?
C49A C50A 1.493(12) ?
C49A H49C 0.9900 ?
C49A H49D 0.9900 ?
C50A C51A 1.3900 ?
C50A C55A 1.3900 ?
C51A C52A 1.3900 ?
C51A H51A 0.9500 ?
C52A C53A 1.3900 ?
C52A H52A 0.9500 ?
C53A C54A 1.3900 ?
C53A H53A 0.9500 ?
C54A C55A 1.3900 ?
C54A H54A 0.9500 ?
C55A H55A 0.9500 ?
C56 O13 1.409(8) yes
C56 H56A 0.9800 ?
C56 H56B 0.9800 ?
C56 H56C 0.9800 ?
O13 H13A 0.8400 ?
O14 H14A 0.8400(12) ?

loop_
_geom_hbond_atom_site_label_D
_geom_hbond_atom_site_label_H
_geom_hbond_atom_site_label_A
_geom_hbond_distance_DH
_geom_hbond_distance_HA
_geom_hbond_distance_DA
_geom_hbond_angle_DHA
_geom_hbond_site_symmetry_A
N1 H1 O9 0.88 2.05 2.882(5) 158.4 3_654
N2 H2 O10 0.88 2.24 2.977(5) 141.1 3_654
N3 H3 O11 0.88 2.25 2.910(5) 131.6 3_654
N5 H5 O3 0.88 2.11 2.944(5) 158.8 .
N6 H6 O4 0.88 2.07 2.868(5) 150.1 .
N7 H7 O5 0.88 2.09 2.940(5) 163.0 .
N8 H8 O6 0.88 2.12 2.925(5) 151.4 .
N9 H9 O7 0.88 2.21 2.917(5) 136.7 .
O13 H13A O14 0.84 2.06 2.858(7) 158.8 .
O14 H14A O3 0.8400(12) 2.04(4) 2.803(4) 151(7) .

loop_
_geom_torsion_atom_site_label_1
_geom_torsion_atom_site_label_2
_geom_torsion_atom_site_label_3
_geom_torsion_atom_site_label_4
_geom_torsion
C5 O1 C4 C1 70.5(7)
C5 O1 C4 C2 -171.4(6)
C5 O1 C4 C3 -55.1(7)
C4 O1 C5 O2 -12.4(9)
C4 O1 C5 N1 166.5(5)
C6 N1 C5 O2 14.5(8)
C6 N1 C5 O1 -164.5(4)
C5 N1 C6 C8 -67.7(6)
C5 N1 C6 C7 170.5(5)
C9 N2 C8 O3 6.4(8)
C9 N2 C8 C6 -169.5(5)
N1 C6 C8 O3 143.3(5)
C7 C6 C8 O3 -94.0(6)
N1 C6 C8 N2 -40.7(6)
C7 C6 C8 N2 82.0(6)
C8 N2 C9 C13 -146.2(5)
C8 N2 C9 C10 93.9(6)
N2 C9 C10 C11 124.4(5)
C13 C9 C10 C11 0.4(6)
C9 C10 C11 C12 24.6(6)
C10 C11 C12 C13 -40.5(6)
C11 C12 C13 C14 163.4(5)
C11 C12 C13 C9 40.8(5)
N2 C9 C13 C14 87.8(5)
C10 C9 C13 C14 -148.6(4)
N2 C9 C13 C12 -149.0(4)
C10 C9 C13 C12 -25.5(5)
C15 N3 C14 O4 9.8(8)
C15 N3 C14 C13 -171.6(4)
C12 C13 C14 O4 -62.9(7)
C9 C13 C14 O4 54.3(7)
C12 C13 C14 N3 118.5(5)
C9 C13 C14 N3 -124.3(5)
C14 N3 C15 C17 68.1(6)
C14 N3 C15 C18 -55.6(6)
C14 N3 C15 C16 -173.5(5)
C19 N4 C18 O5 -6.3(9)
C19 N4 C18 C15 176.5(5)
N3 C15 C18 O5 145.0(5)
C17 C15 C18 O5 21.4(7)
C16 C15 C18 O5 -98.0(6)
N3 C15 C18 N4 -37.8(6)
C17 C15 C18 N4 -161.4(5)
C16 C15 C18 N4 79.2(6)
C18 N4 C19 C20 114.4(7)
C18 N4 C19 C23 -125.4(6)
N4 C19 C20 C21 164.9(5)
C23 C19 C20 C21 40.2(6)
C19 C20 C21 C22 -40.9(7)
C20 C21 C22 C23 26.1(7)
N4 C19 C23 C24 88.0(6)
C20 C19 C23 C24 -146.0(5)
N4 C19 C23 C22 -150.0(5)
C20 C19 C23 C22 -23.9(6)
C21 C22 C23 C24 120.8(6)
C21 C22 C23 C19 -1.4(7)
C25 N5 C24 O6 9.6(9)
C25 N5 C24 C23 -166.4(6)
C19 C23 C24 O6 49.1(8)
C22 C23 C24 O6 -68.8(7)
C19 C23 C24 N5 -135.1(5)
C22 C23 C24 N5 107.0(6)
C24 N5 C25 C26 -173.0(6)
C24 N5 C25 C27 65.8(7)
C24 N5 C25 C28 -56.7(8)
C29 N6 C28 O7 0.4(9)
C29 N6 C28 C25 -174.9(5)
N5 C25 C28 O7 145.4(6)
C26 C25 C28 O7 -96.8(7)
C27 C25 C28 O7 23.8(9)
N5 C25 C28 N6 -39.2(8)
C26 C25 C28 N6 78.6(6)
C27 C25 C28 N6 -160.9(6)
C28 N6 C29 C33 -120.9(6)
C28 N6 C29 C30 120.1(6)
N6 C29 C30 C31 167.4(6)
C33 C29 C30 C31 44.1(7)
N6 C29 C30 C31A 126.1(14)
C33 C29 C30 C31A 2.7(14)
C31A C30 C31 C32 59.5(12)
C29 C30 C31 C32 -41.7(8)
C31 C30 C31A C32 -63.0(13)
C29 C30 C31A C32 25(2)
C30 C31A C32 C31 58.9(12)
C30 C31A C32 C33 -42(2)
C30 C31 C32 C31A -63.0(13)
C30 C31 C32 C33 25.2(8)
N6 C29 C33 C34 86.3(6)
C30 C29 C33 C34 -151.5(5)
N6 C29 C33 C32 -150.2(4)
C30 C29 C33 C32 -28.0(6)
C31A C32 C33 C34 165.4(12)
C31 C32 C33 C34 124.9(6)
C31A C32 C33 C29 43.1(12)
C31 C32 C33 C29 2.6(7)
C35 N7 C34 O8 8.0(9)
C35 N7 C34 C33 -170.5(5)
C29 C33 C34 O8 54.9(7)
C32 C33 C34 O8 -61.5(7)
C29 C33 C34 N7 -126.6(5)
C32 C33 C34 N7 117.0(6)
C34 N7 C35 C38 -66.2(8)
C34 N7 C35 C36 177.6(6)
C34 N7 C35 C37 58.2(7)
C39 N8 C38 O9 0.0(9)
C39 N8 C38 C35 -171.9(5)
N7 C35 C38 O9 151.0(6)
C36 C35 C38 O9 -92.5(7)
C37 C35 C38 O9 27.2(9)
N7 C35 C38 N8 -36.8(8)
C36 C35 C38 N8 79.7(6)
C37 C35 C38 N8 -160.7(6)
C38 N8 C39 C40 123.2(6)
C38 N8 C39 C43 -118.1(6)
N8 C39 C40 C41A 168.3(13)
C43 C39 C40 C41A 44.6(13)
N8 C39 C40 C41 135.0(7)
C43 C39 C40 C41 11.2(8)
C41A C40 C41 C42 -67.6(12)
C39 C40 C41 C42 15.5(10)
C39 C40 C41A C42 -37(2)
C41 C40 C41A C42 67.9(14)
C40 C41 C42 C43 -36.7(10)
C40 C41 C42 C41A 65.1(13)
C40 C41A C42 C43 17(2)
C40 C41A C42 C41 -70.3(13)
C41 C42 C43 C44 165.7(7)
C41A C42 C43 C44 131.9(14)
C41 C42 C43 C39 44.4(8)
C41A C42 C43 C39 10.6(14)
N8 C39 C43 C44 77.9(5)
C40 C39 C43 C44 -158.3(4)
N8 C39 C43 C42 -158.1(4)
C40 C39 C43 C42 -34.3(6)
C45 N9 C44 O10 6.1(8)
C45 N9 C44 C43 -175.5(4)
C42 C43 C44 O10 -36.5(8)
C39 C43 C44 O10 80.4(6)
C42 C43 C44 N9 145.1(5)
C39 C43 C44 N9 -97.9(5)
C44 N9 C45 C48 58.9(6)
C44 N9 C45 C47 -65.5(7)
C44 N9 C45 C46 173.8(5)
C49 O12 C48 O11 8.8(14)
C49A O12 C48 O11 -0.9(17)
C49 O12 C48 C45 -174.1(13)
C49A O12 C48 C45 176.1(15)
N9 C45 C48 O11 -144.7(6)
C47 C45 C48 O11 -19.8(8)
C46 C45 C48 O11 99.8(6)
N9 C45 C48 O12 38.4(6)
C47 C45 C48 O12 163.2(5)
C46 C45 C48 O12 -77.1(6)
C48 O12 C49 C50 158.9(12)
C49A O12 C49 C50 -75(5)
O12 C49 C50 C51 -112.6(15)
O12 C49 C50 C55 57(2)
C55 C50 C51 C52 0.0
C49 C50 C51 C52 171.3(10)
C50 C51 C52 C53 0.0
C51 C52 C53 C54 0.0
C52 C53 C54 C55 0.0
C53 C54 C55 C50 0.0
C51 C50 C55 C54 0.0
C49 C50 C55 C54 -168.5(14)
C48 O12 C49A C50A 149.6(11)
C49 O12 C49A C50A 91(6)
O12 C49A C50A C51A -126.2(13)
O12 C49A C50A C55A 63(2)
C55A C50A C51A C52A 0.0
C49A C50A C51A C52A -169.7(15)
C50A C51A C52A C53A 0.0
C51A C52A C53A C54A 0.0
C52A C53A C54A C55A 0.0
C53A C54A C55A C50A 0.0
C51A C50A C55A C54A 0.0
C49A C50A C55A C54A 171.2(12)
